data_4112267
loop_
_publ_author_name
'Falguni Basuli'
'Brad C. Bailey'
'John C. Huffman'
'Mu-Hyun Baik'
'Daniel J. Mindiola'

_publ_section_title
;
 Terminal and Four-Coordinate Vanadium(IV) Phosphinidene Complexes. A
 Pseudo Jahn-Teller Effect of Second Order Stabilizing the V-P Multiple
 Bond
;
_journal_name_full 'Journal of the American Chemical Society'
_journal_page_first 1924
_journal_page_last 1925
_journal_paper_doi 10.1021/ja0392216
_journal_volume 126
_journal_year 2004
_chemical_formula_sum 'C59 H89 N2 P2 V'
_chemical_formula_weight 938.70
_chemical_name_systematic
; 
 ? 
;
_space_group_IT_number 14
_symmetry_cell_setting monoclinic
_symmetry_space_group_name_Hall '-P 2ybc'
_symmetry_space_group_name_H-M 'P 1 21/c 1'
_atom_sites_solution_hydrogens geom
_atom_sites_solution_primary direct
_atom_sites_solution_secondary difmap
_audit_creation_method SHELXL-97
_cell_angle_alpha 90.00
_cell_angle_beta 92.674(6)
_cell_angle_gamma 90.00
_cell_formula_units_Z 8
_cell_length_a 23.245(4)
_cell_length_b 20.453(4)
_cell_length_c 24.056(5)
_cell_measurement_reflns_used 1002
_cell_measurement_temperature 115(2)
_cell_measurement_theta_max 24.31
_cell_measurement_theta_min 2.90
_cell_volume 11424(4)
_computing_cell_refinement 'SAINT (Bruker, 1999)'
_computing_data_collection 'SMART (Bruker, 1999)'
_computing_data_reduction 'SAINT (Bruker, 1999), XTEL (local package)'
_computing_structure_refinement 'SHELXL-97 (Sheldrick, 1997)'
_computing_structure_solution 'SHELXS-97 (Sheldrick, 1990)'
_diffrn_ambient_temperature 115(2)
_diffrn_detector 'CCD area detector'
_diffrn_detector_area_resol_mean 44.52
_diffrn_detector_type 'Bruker SMART 6000'
_diffrn_measured_fraction_theta_full 0.998
_diffrn_measured_fraction_theta_max 0.998
_diffrn_measurement_details '   0.30 degree frames measured for  10.17 seconds each'
_diffrn_measurement_device 'three-circle goniometer with fixed chi'
_diffrn_measurement_device_type 'Bruker Platform goniometer'
_diffrn_measurement_method '\w scans'
_diffrn_radiation_monochromator graphite
_diffrn_radiation_source 'fine-focus sealed tube'
_diffrn_radiation_type MoK\a
_diffrn_radiation_wavelength 0.71073
_diffrn_reflns_av_R_equivalents 0.1891
_diffrn_reflns_av_sigmaI/netI 0.0879
_diffrn_reflns_limit_h_max 30
_diffrn_reflns_limit_h_min -30
_diffrn_reflns_limit_k_max 26
_diffrn_reflns_limit_k_min -26
_diffrn_reflns_limit_l_max 31
_diffrn_reflns_limit_l_min -31
_diffrn_reflns_number 254459
_diffrn_reflns_theta_full 27.49
_diffrn_reflns_theta_max 27.49
_diffrn_reflns_theta_min 1.87
_diffrn_standards_decay_% 0.0
_exptl_absorpt_coefficient_mu 0.266
_exptl_absorpt_correction_type none
_exptl_crystal_colour black
_exptl_crystal_density_diffrn 1.091
_exptl_crystal_description 'irregular fragment'
_exptl_crystal_F_000 4076
_exptl_crystal_size_max 0.30
_exptl_crystal_size_mid 0.30
_exptl_crystal_size_min 0.25
_refine_diff_density_max 1.642
_refine_diff_density_min -0.727
_refine_diff_density_rms 0.102
_refine_ls_extinction_method none
_refine_ls_goodness_of_fit_ref 1.128
_refine_ls_hydrogen_treatment mixed
_refine_ls_matrix_type full
_refine_ls_number_parameters 1217
_refine_ls_number_reflns 26158
_refine_ls_number_restraints 0
_refine_ls_restrained_S_all 1.128
_refine_ls_R_factor_all 0.1358
_refine_ls_R_factor_gt 0.0991
_refine_ls_shift/su_max 0.001
_refine_ls_shift/su_mean 0.000
_refine_ls_structure_factor_coef Fsqd
_refine_ls_weighting_details 'calc w=1/[\s^2^(Fo^2^)+(0.0455P)^2^+69.2895P] where P=(Fo^2^+2Fc^2^)/3'
_refine_ls_weighting_scheme calc
_refine_ls_wR_factor_gt 0.2409
_refine_ls_wR_factor_ref 0.2560
_reflns_number_gt 17845
_reflns_number_total 26158
_reflns_threshold_expression >2sigma(I)
_cod_data_source_file ja0392216rom20031211_011154.cif
_cod_data_source_block 03140
_cod_original_cell_volume 11425(4)
_cod_original_sg_symbol_H-M 'P 1 21/c 1 '
_cod_database_code 4112267

loop_
_symmetry_equiv_pos_as_xyz
'x, y, z'
'-x, y+1/2, -z+1/2'
'-x, -y, -z'
'x, -y-1/2, z-1/2'

loop_
_atom_site_label
_atom_site_type_symbol
_atom_site_fract_x
_atom_site_fract_y
_atom_site_fract_z
_atom_site_U_iso_or_equiv
_atom_site_adp_type
_atom_site_occupancy
_atom_site_symmetry_multiplicity
_atom_site_calc_flag
_atom_site_refinement_flags
V1A V 0.02426(3) 0.31072(4) 0.21048(3) 0.01726(17) Uani 1 1 d .
N2A N 0.10682(16) 0.28776(19) 0.22248(17) 0.0200(8) Uani 1 1 d .
C3A C 0.1208(2) 0.2300(2) 0.2465(2) 0.0212(10) Uani 1 1 d .
C4A C 0.0805(2) 0.1914(2) 0.2729(2) 0.0236(10) Uani 1 1 d .
H4A H 0.0922 0.1476 0.2799 0.028 Uiso 1 1 calc R
C5A C 0.0259(2) 0.2072(2) 0.2904(2) 0.0233(10) Uani 1 1 d .
N6A N -0.00147(17) 0.2637(2) 0.27605(18) 0.0217(9) Uani 1 1 d .
C7A C 0.1519(2) 0.3288(2) 0.2026(2) 0.0202(10) Uani 1 1 d .
C8A C 0.1735(2) 0.3802(2) 0.2369(2) 0.0232(10) Uani 1 1 d .
C9A C 0.2170(2) 0.4196(2) 0.2167(2) 0.0285(12) Uani 1 1 d .
H9A H 0.2323 0.4541 0.2393 0.034 Uiso 1 1 calc R
C10A C 0.2382(2) 0.4095(3) 0.1650(3) 0.0330(13) Uani 1 1 d .
H10A H 0.2679 0.4368 0.1523 0.040 Uiso 1 1 calc R
C11A C 0.2165(2) 0.3602(3) 0.1317(2) 0.0285(11) Uani 1 1 d .
H11A H 0.2313 0.3539 0.0960 0.034 Uiso 1 1 calc R
C12A C 0.1727(2) 0.3187(2) 0.1494(2) 0.0228(10) Uani 1 1 d .
C13A C 0.1511(2) 0.2650(3) 0.1101(2) 0.0245(10) Uani 1 1 d .
H13A H 0.1193 0.2414 0.1283 0.029 Uiso 1 1 calc R
C14A C 0.1264(3) 0.2934(3) 0.0551(2) 0.0349(13) Uani 1 1 d .
H14A H 0.0969 0.3260 0.0627 0.052 Uiso 1 1 calc R
H14B H 0.1091 0.2582 0.0323 0.052 Uiso 1 1 calc R
H14C H 0.1573 0.3140 0.0351 0.052 Uiso 1 1 calc R
C15A C 0.1982(2) 0.2144(3) 0.0974(2) 0.0333(12) Uani 1 1 d .
H15A H 0.2303 0.2366 0.0802 0.050 Uiso 1 1 calc R
H15B H 0.1820 0.1811 0.0719 0.050 Uiso 1 1 calc R
H15C H 0.2122 0.1935 0.1321 0.050 Uiso 1 1 calc R
C16A C 0.1515(2) 0.3914(3) 0.2946(2) 0.0272(11) Uani 1 1 d .
H16A H 0.1102 0.3773 0.2935 0.033 Uiso 1 1 calc R
C17A C 0.1532(3) 0.4639(3) 0.3119(3) 0.0399(14) Uani 1 1 d .
H17A H 0.1932 0.4773 0.3199 0.060 Uiso 1 1 calc R
H17B H 0.1311 0.4699 0.3452 0.060 Uiso 1 1 calc R
H17C H 0.1363 0.4907 0.2816 0.060 Uiso 1 1 calc R
C18A C 0.1838(3) 0.3498(3) 0.3387(2) 0.0389(14) Uani 1 1 d .
H18A H 0.1802 0.3035 0.3286 0.058 Uiso 1 1 calc R
H18B H 0.1674 0.3571 0.3749 0.058 Uiso 1 1 calc R
H18C H 0.2246 0.3622 0.3407 0.058 Uiso 1 1 calc R
C19A C 0.1816(2) 0.2037(3) 0.2465(2) 0.0288(12) Uani 1 1 d .
H19A H 0.1833 0.1678 0.2197 0.043 Uiso 1 1 calc R
H19B H 0.1931 0.1876 0.2838 0.043 Uiso 1 1 calc R
H19C H 0.2078 0.2387 0.2361 0.043 Uiso 1 1 calc R
C20A C -0.0027(2) 0.1582(3) 0.3265(3) 0.0346(13) Uani 1 1 d .
H20A H 0.0081 0.1670 0.3657 0.052 Uiso 1 1 calc R
H20B H 0.0098 0.1140 0.3169 0.052 Uiso 1 1 calc R
H20C H -0.0446 0.1615 0.3206 0.052 Uiso 1 1 calc R
C21A C -0.0516(2) 0.2819(3) 0.3059(2) 0.0276(11) Uani 1 1 d .
C22A C -0.0431(2) 0.3166(3) 0.3563(2) 0.0319(12) Uani 1 1 d .
C23A C -0.0918(3) 0.3361(3) 0.3834(3) 0.0393(14) Uani 1 1 d .
H23A H -0.0871 0.3595 0.4174 0.047 Uiso 1 1 calc R
C24A C -0.1466(3) 0.3224(4) 0.3622(3) 0.0476(17) Uani 1 1 d .
H24A H -0.1792 0.3366 0.3813 0.057 Uiso 1 1 calc R
C25A C -0.1538(3) 0.2876(3) 0.3129(3) 0.0422(16) Uani 1 1 d .
H25A H -0.1916 0.2778 0.2986 0.051 Uiso 1 1 calc R
C26A C -0.1069(2) 0.2670(3) 0.2840(2) 0.0318(13) Uani 1 1 d .
C27A C -0.1186(2) 0.2292(3) 0.2301(3) 0.0326(13) Uani 1 1 d .
H27A H -0.0807 0.2192 0.2140 0.039 Uiso 1 1 calc R
C28A C -0.1493(3) 0.1638(3) 0.2406(3) 0.0468(17) Uani 1 1 d .
H28A H -0.1279 0.1396 0.2701 0.070 Uiso 1 1 calc R
H28B H -0.1510 0.1378 0.2063 0.070 Uiso 1 1 calc R
H28C H -0.1885 0.1724 0.2520 0.070 Uiso 1 1 calc R
C29A C -0.1542(2) 0.2691(3) 0.1872(3) 0.0354(13) Uani 1 1 d .
H29A H -0.1920 0.2787 0.2016 0.053 Uiso 1 1 calc R
H29B H -0.1591 0.2439 0.1526 0.053 Uiso 1 1 calc R
H29C H -0.1342 0.3101 0.1798 0.053 Uiso 1 1 calc R
C30A C 0.0165(3) 0.3318(3) 0.3818(2) 0.0355(13) Uani 1 1 d .
H30A H 0.0457 0.3204 0.3542 0.043 Uiso 1 1 calc R
C31A C 0.0295(3) 0.2920(4) 0.4348(3) 0.058(2) Uani 1 1 d .
H31A H 0.0001 0.3010 0.4617 0.087 Uiso 1 1 calc R
H31B H 0.0675 0.3042 0.4509 0.087 Uiso 1 1 calc R
H31C H 0.0292 0.2453 0.4257 0.087 Uiso 1 1 calc R
C32A C 0.0233(3) 0.4046(3) 0.3968(3) 0.0497(17) Uani 1 1 d .
H32A H 0.0164 0.4312 0.3633 0.074 Uiso 1 1 calc R
H32B H 0.0624 0.4125 0.4123 0.074 Uiso 1 1 calc R
H32C H -0.0046 0.4164 0.4245 0.074 Uiso 1 1 calc R
P33A P 0.00547(6) 0.42443(6) 0.23491(5) 0.0214(3) Uani 1 1 d .
H33A H 0.0205 0.4447 0.2680 0.026 Uiso 1 1 calc R
C34A C -0.0411(2) 0.4665(2) 0.1819(2) 0.0208(10) Uani 1 1 d .
C35A C -0.0146(2) 0.4888(2) 0.1340(2) 0.0211(10) Uani 1 1 d .
C36A C -0.0463(2) 0.5281(2) 0.0957(2) 0.0202(10) Uani 1 1 d .
H36A H -0.0287 0.5425 0.0631 0.024 Uiso 1 1 calc R
C37A C -0.1030(2) 0.5464(2) 0.1043(2) 0.0230(10) Uani 1 1 d .
C38A C -0.1288(2) 0.5216(2) 0.1505(2) 0.0239(10) Uani 1 1 d .
H38A H -0.1679 0.5325 0.1558 0.029 Uiso 1 1 calc R
C39A C -0.1003(2) 0.4810(2) 0.1898(2) 0.0221(10) Uani 1 1 d .
C40A C 0.0475(2) 0.4724(2) 0.1239(2) 0.0219(10) Uani 1 1 d .
H40A H 0.0556 0.4290 0.1418 0.026 Uiso 1 1 calc R
C41A C 0.0893(2) 0.5217(2) 0.1518(2) 0.0270(11) Uani 1 1 d .
H41A H 0.0836 0.5647 0.1344 0.040 Uiso 1 1 calc R
H41B H 0.1290 0.5072 0.1473 0.040 Uiso 1 1 calc R
H41C H 0.0820 0.5247 0.1915 0.040 Uiso 1 1 calc R
C42A C 0.0595(3) 0.4650(3) 0.0620(2) 0.0316(12) Uani 1 1 d .
H42A H 0.0329 0.4329 0.0449 0.047 Uiso 1 1 calc R
H42B H 0.0992 0.4501 0.0584 0.047 Uiso 1 1 calc R
H42C H 0.0542 0.5073 0.0433 0.047 Uiso 1 1 calc R
C43A C -0.1355(2) 0.5916(2) 0.0629(2) 0.0237(10) Uani 1 1 d .
H43A H -0.1074 0.6073 0.0356 0.028 Uiso 1 1 calc R
C44A C -0.1834(2) 0.5553(3) 0.0304(2) 0.0340(13) Uani 1 1 d .
H44A H -0.1673 0.5167 0.0126 0.051 Uiso 1 1 calc R
H44B H -0.2008 0.5842 0.0018 0.051 Uiso 1 1 calc R
H44C H -0.2128 0.5416 0.0558 0.051 Uiso 1 1 calc R
C45A C -0.1593(3) 0.6518(3) 0.0920(2) 0.0361(13) Uani 1 1 d .
H45A H -0.1763 0.6819 0.0641 0.054 Uiso 1 1 calc R
H45B H -0.1280 0.6740 0.1132 0.054 Uiso 1 1 calc R
H45C H -0.1889 0.6382 0.1174 0.054 Uiso 1 1 calc R
C46A C -0.1334(2) 0.4548(2) 0.2378(2) 0.0244(11) Uani 1 1 d .
H46A H -0.1161 0.4115 0.2481 0.029 Uiso 1 1 calc R
C47A C -0.1263(3) 0.4981(3) 0.2892(2) 0.0316(12) Uani 1 1 d .
H47A H -0.0852 0.5033 0.2994 0.047 Uiso 1 1 calc R
H47B H -0.1457 0.4779 0.3201 0.047 Uiso 1 1 calc R
H47C H -0.1433 0.5411 0.2811 0.047 Uiso 1 1 calc R
C48A C -0.1973(2) 0.4427(3) 0.2229(3) 0.0352(13) Uani 1 1 d .
H48A H -0.2174 0.4847 0.2192 0.053 Uiso 1 1 calc R
H48B H -0.2142 0.4169 0.2524 0.053 Uiso 1 1 calc R
H48C H -0.2012 0.4188 0.1876 0.053 Uiso 1 1 calc R
P49A P -0.01409(6) 0.30647(6) 0.11692(6) 0.0241(3) Uani 1 1 d .
H49A H -0.0062 0.3430 0.0941 0.029 Uiso 1 1 calc R
C50A C -0.0571(2) 0.2406(2) 0.0840(2) 0.0226(10) Uani 1 1 d .
C51A C -0.0482(2) 0.1741(2) 0.0987(2) 0.0259(11) Uani 1 1 d .
C52A C -0.0847(2) 0.1266(3) 0.0759(3) 0.0323(13) Uani 1 1 d .
H52A H -0.0794 0.0824 0.0873 0.039 Uiso 1 1 calc R
C53A C -0.1289(3) 0.1414(3) 0.0369(3) 0.0326(13) Uani 1 1 d .
C54A C -0.1349(2) 0.2065(3) 0.0206(2) 0.0280(11) Uani 1 1 d .
H54A H -0.1644 0.2174 -0.0065 0.034 Uiso 1 1 calc R
C55A C -0.0998(2) 0.2560(2) 0.0423(2) 0.0231(10) Uani 1 1 d .
C56A C 0.0020(2) 0.1520(2) 0.1376(2) 0.0282(12) Uani 1 1 d .
H56A H 0.0161 0.1910 0.1593 0.034 Uiso 1 1 calc R
C57A C 0.0516(3) 0.1279(3) 0.1026(3) 0.0397(15) Uani 1 1 d .
H57A H 0.0846 0.1159 0.1274 0.060 Uiso 1 1 calc R
H57B H 0.0629 0.1629 0.0775 0.060 Uiso 1 1 calc R
H57C H 0.0389 0.0897 0.0807 0.060 Uiso 1 1 calc R
C58A C -0.0143(3) 0.0994(3) 0.1792(3) 0.0371(14) Uani 1 1 d .
H58A H -0.0503 0.1117 0.1961 0.056 Uiso 1 1 calc R
H58B H 0.0165 0.0952 0.2082 0.056 Uiso 1 1 calc R
H58C H -0.0195 0.0575 0.1598 0.056 Uiso 1 1 calc R
C59A C -0.1716(3) 0.0902(3) 0.0142(3) 0.0493(18) Uani 1 1 d .
H59A H -0.1909 0.1090 -0.0202 0.059 Uiso 1 1 calc R
C60A C -0.2180(3) 0.0791(4) 0.0555(4) 0.061(2) Uani 1 1 d .
H60A H -0.2009 0.0587 0.0892 0.091 Uiso 1 1 calc R
H60B H -0.2478 0.0504 0.0388 0.091 Uiso 1 1 calc R
H60C H -0.2352 0.1211 0.0650 0.091 Uiso 1 1 calc R
C61A C -0.1421(4) 0.0265(4) -0.0030(4) 0.069(2) Uani 1 1 d .
H61A H -0.1295 0.0020 0.0304 0.103 Uiso 1 1 calc R
H61B H -0.1086 0.0369 -0.0246 0.103 Uiso 1 1 calc R
H61C H -0.1694 0.0000 -0.0256 0.103 Uiso 1 1 calc R
C62A C -0.1096(2) 0.3256(3) 0.0204(2) 0.0298(12) Uani 1 1 d .
H62A H -0.0747 0.3521 0.0313 0.036 Uiso 1 1 calc R
C63A C -0.1613(3) 0.3570(3) 0.0467(3) 0.0436(16) Uani 1 1 d .
H63A H -0.1959 0.3311 0.0374 0.065 Uiso 1 1 calc R
H63B H -0.1666 0.4015 0.0323 0.065 Uiso 1 1 calc R
H63C H -0.1546 0.3584 0.0872 0.065 Uiso 1 1 calc R
C64A C -0.1180(3) 0.3279(3) -0.0432(2) 0.0365(13) Uani 1 1 d .
H64A H -0.1552 0.3085 -0.0545 0.055 Uiso 1 1 calc R
H64B H -0.0871 0.3032 -0.0600 0.055 Uiso 1 1 calc R
H64C H -0.1169 0.3734 -0.0558 0.055 Uiso 1 1 calc R
V1B V 0.47259(3) 0.71913(4) 0.18336(3) 0.01727(17) Uani 1 1 d .
N2B N 0.38924(17) 0.73909(19) 0.18749(17) 0.0198(8) Uani 1 1 d .
C3B C 0.3739(2) 0.8001(2) 0.2004(2) 0.0210(10) Uani 1 1 d .
C4B C 0.4128(2) 0.8471(2) 0.2222(2) 0.0219(10) Uani 1 1 d .
H4B H 0.3983 0.8906 0.2229 0.026 Uiso 1 1 calc R
C5B C 0.4691(2) 0.8399(2) 0.2427(2) 0.0209(10) Uani 1 1 d .
N6B N 0.49890(17) 0.78344(19) 0.23894(16) 0.0189(8) Uani 1 1 d .
C7B C 0.3449(2) 0.6910(2) 0.1719(2) 0.0238(11) Uani 1 1 d .
C8B C 0.3259(2) 0.6484(2) 0.2130(2) 0.0272(11) Uani 1 1 d .
C9B C 0.2835(2) 0.6032(3) 0.1974(3) 0.0341(13) Uani 1 1 d .
H9B H 0.2699 0.5739 0.2245 0.041 Uiso 1 1 calc R
C10B C 0.2603(2) 0.6000(3) 0.1429(3) 0.0381(14) Uani 1 1 d .
H10B H 0.2309 0.5692 0.1333 0.046 Uiso 1 1 calc R
C11B C 0.2802(2) 0.6414(3) 0.1031(3) 0.0354(13) Uani 1 1 d .
H11B H 0.2647 0.6386 0.0660 0.042 Uiso 1 1 calc R
C12B C 0.3230(2) 0.6880(3) 0.1166(2) 0.0289(11) Uani 1 1 d .
C13B C 0.3421(2) 0.7328(3) 0.0705(2) 0.0283(11) Uani 1 1 d .
H13B H 0.3745 0.7606 0.0859 0.034 Uiso 1 1 calc R
C14B C 0.2931(3) 0.7785(3) 0.0485(3) 0.0443(15) Uani 1 1 d .
H14D H 0.2616 0.7522 0.0317 0.066 Uiso 1 1 calc R
H14E H 0.3078 0.8082 0.0205 0.066 Uiso 1 1 calc R
H14F H 0.2789 0.8041 0.0794 0.066 Uiso 1 1 calc R
C15B C 0.3638(3) 0.6940(3) 0.0211(2) 0.0367(13) Uani 1 1 d .
H15D H 0.3947 0.6644 0.0342 0.055 Uiso 1 1 calc R
H15E H 0.3785 0.7243 -0.0064 0.055 Uiso 1 1 calc R
H15F H 0.3320 0.6685 0.0040 0.055 Uiso 1 1 calc R
C16B C 0.3493(2) 0.6507(3) 0.2730(2) 0.0274(11) Uani 1 1 d .
H16B H 0.3902 0.6656 0.2724 0.033 Uiso 1 1 calc R
C17B C 0.3494(3) 0.5841(3) 0.3017(3) 0.0398(14) Uani 1 1 d .
H17D H 0.3097 0.5706 0.3075 0.060 Uiso 1 1 calc R
H17E H 0.3708 0.5872 0.3377 0.060 Uiso 1 1 calc R
H17F H 0.3679 0.5518 0.2783 0.060 Uiso 1 1 calc R
C18B C 0.3169(3) 0.7001(3) 0.3081(3) 0.0375(14) Uani 1 1 d .
H18D H 0.3176 0.7431 0.2903 0.056 Uiso 1 1 calc R
H18E H 0.3356 0.7028 0.3454 0.056 Uiso 1 1 calc R
H18F H 0.2769 0.6858 0.3110 0.056 Uiso 1 1 calc R
C19B C 0.3118(2) 0.8225(3) 0.1939(3) 0.0360(14) Uani 1 1 d .
H19D H 0.2885 0.7880 0.1756 0.054 Uiso 1 1 calc R
H19E H 0.3096 0.8623 0.1711 0.054 Uiso 1 1 calc R
H19F H 0.2971 0.8316 0.2306 0.054 Uiso 1 1 calc R
C20B C 0.4956(2) 0.8984(2) 0.2724(2) 0.0276(11) Uani 1 1 d .
H20D H 0.5205 0.8835 0.3040 0.041 Uiso 1 1 calc R
H20E H 0.4651 0.9263 0.2860 0.041 Uiso 1 1 calc R
H20F H 0.5186 0.9232 0.2466 0.041 Uiso 1 1 calc R
C21B C 0.5507(2) 0.7742(2) 0.2744(2) 0.0213(10) Uani 1 1 d .
C22B C 0.5453(2) 0.7463(2) 0.3273(2) 0.0273(11) Uani 1 1 d .
C23B C 0.5958(2) 0.7368(3) 0.3600(2) 0.0320(12) Uani 1 1 d .
H23B H 0.5935 0.7175 0.3958 0.038 Uiso 1 1 calc R
C24B C 0.6486(2) 0.7544(3) 0.3421(3) 0.0376(14) Uani 1 1 d .
H24B H 0.6821 0.7476 0.3655 0.045 Uiso 1 1 calc R
C25B C 0.6535(2) 0.7819(3) 0.2901(3) 0.0336(13) Uani 1 1 d .
H25B H 0.6905 0.7939 0.2783 0.040 Uiso 1 1 calc R
C26B C 0.6053(2) 0.7924(2) 0.2550(2) 0.0256(11) Uani 1 1 d .
C27B C 0.6132(2) 0.8224(3) 0.1985(2) 0.0293(12) Uani 1 1 d .
H27B H 0.5747 0.8241 0.1783 0.035 Uiso 1 1 calc R
C28B C 0.6528(3) 0.7807(3) 0.1645(3) 0.0369(13) Uani 1 1 d .
H28D H 0.6910 0.7785 0.1834 0.055 Uiso 1 1 calc R
H28E H 0.6560 0.8002 0.1275 0.055 Uiso 1 1 calc R
H28F H 0.6368 0.7365 0.1606 0.055 Uiso 1 1 calc R
C29B C 0.6365(3) 0.8926(3) 0.2033(3) 0.0402(14) Uani 1 1 d .
H29D H 0.6097 0.9196 0.2235 0.060 Uiso 1 1 calc R
H29E H 0.6405 0.9108 0.1659 0.060 Uiso 1 1 calc R
H29F H 0.6742 0.8923 0.2233 0.060 Uiso 1 1 calc R
C30B C 0.4871(2) 0.7320(3) 0.3519(2) 0.0289(12) Uani 1 1 d .
H30B H 0.4565 0.7346 0.3212 0.035 Uiso 1 1 calc R
C31B C 0.4745(3) 0.7836(3) 0.3953(3) 0.0429(15) Uani 1 1 d .
H31D H 0.4357 0.7769 0.4084 0.064 Uiso 1 1 calc R
H31E H 0.4771 0.8271 0.3787 0.064 Uiso 1 1 calc R
H31F H 0.5027 0.7798 0.4267 0.064 Uiso 1 1 calc R
C32B C 0.4851(3) 0.6642(3) 0.3774(3) 0.0427(15) Uani 1 1 d .
H32D H 0.5141 0.6611 0.4082 0.064 Uiso 1 1 calc R
H32E H 0.4932 0.6314 0.3491 0.064 Uiso 1 1 calc R
H32F H 0.4468 0.6564 0.3914 0.064 Uiso 1 1 calc R
P33B P 0.48542(6) 0.61042(6) 0.22415(5) 0.0209(3) Uani 1 1 d .
H33B H 0.4687 0.5961 0.2573 0.025 Uiso 1 1 calc R
C34B C 0.5319(2) 0.5604(2) 0.18160(19) 0.0176(9) Uani 1 1 d .
C35B C 0.5101(2) 0.5272(2) 0.1336(2) 0.0205(10) Uani 1 1 d .
C36B C 0.5462(2) 0.4826(2) 0.1073(2) 0.0209(10) Uani 1 1 d .
H36B H 0.5314 0.4595 0.0756 0.025 Uiso 1 1 calc R
C37B C 0.6031(2) 0.4714(2) 0.1264(2) 0.0214(10) Uani 1 1 d .
C38B C 0.6244(2) 0.5076(2) 0.1719(2) 0.0228(10) Uani 1 1 d .
H38B H 0.6634 0.5016 0.1845 0.027 Uiso 1 1 calc R
C39B C 0.5904(2) 0.5523(2) 0.1995(2) 0.0206(10) Uani 1 1 d .
C40B C 0.4485(2) 0.5353(2) 0.1107(2) 0.0243(10) Uani 1 1 d .
H40B H 0.4358 0.5800 0.1214 0.029 Uiso 1 1 calc R
C41B C 0.4422(3) 0.5314(3) 0.0469(2) 0.0329(12) Uani 1 1 d .
H41D H 0.4689 0.5623 0.0306 0.049 Uiso 1 1 calc R
H41E H 0.4026 0.5424 0.0347 0.049 Uiso 1 1 calc R
H41F H 0.4512 0.4869 0.0348 0.049 Uiso 1 1 calc R
C42B C 0.4073(2) 0.4868(3) 0.1362(2) 0.0303(12) Uani 1 1 d .
H42D H 0.4183 0.4421 0.1265 0.045 Uiso 1 1 calc R
H42E H 0.3679 0.4955 0.1219 0.045 Uiso 1 1 calc R
H42F H 0.4093 0.4917 0.1768 0.045 Uiso 1 1 calc R
C43B C 0.6401(2) 0.4217(2) 0.0986(2) 0.0260(11) Uani 1 1 d .
H43B H 0.6156 0.3995 0.0689 0.031 Uiso 1 1 calc R
C44B C 0.6630(2) 0.3689(3) 0.1395(3) 0.0327(13) Uani 1 1 d .
H44D H 0.6901 0.3887 0.1670 0.049 Uiso 1 1 calc R
H44E H 0.6828 0.3348 0.1189 0.049 Uiso 1 1 calc R
H44F H 0.6308 0.3494 0.1585 0.049 Uiso 1 1 calc R
C45B C 0.6906(2) 0.4545(3) 0.0705(3) 0.0345(13) Uani 1 1 d .
H45D H 0.6757 0.4861 0.0428 0.052 Uiso 1 1 calc R
H45E H 0.7133 0.4211 0.0521 0.052 Uiso 1 1 calc R
H45F H 0.7151 0.4771 0.0986 0.052 Uiso 1 1 calc R
C46B C 0.6164(2) 0.5894(3) 0.2495(2) 0.0279(11) Uani 1 1 d .
H46B H 0.5942 0.6310 0.2525 0.033 Uiso 1 1 calc R
C47B C 0.6797(3) 0.6081(3) 0.2437(3) 0.0405(15) Uani 1 1 d .
H47D H 0.7034 0.5684 0.2449 0.061 Uiso 1 1 calc R
H47E H 0.6921 0.6371 0.2744 0.061 Uiso 1 1 calc R
H47F H 0.6840 0.6306 0.2082 0.061 Uiso 1 1 calc R
C48B C 0.6092(3) 0.5512(3) 0.3034(2) 0.0389(14) Uani 1 1 d .
H48D H 0.5682 0.5430 0.3082 0.058 Uiso 1 1 calc R
H48E H 0.6251 0.5767 0.3350 0.058 Uiso 1 1 calc R
H48F H 0.6296 0.5095 0.3015 0.058 Uiso 1 1 calc R
P49B P 0.50897(6) 0.70398(7) 0.09228(6) 0.0264(3) Uani 1 1 d .
H49B H 0.4984 0.6651 0.0728 0.032 Uiso 1 1 calc R
C50B C 0.5552(2) 0.7615(2) 0.0579(2) 0.0222(10) Uani 1 1 d .
C51B C 0.6040(2) 0.7392(3) 0.0300(2) 0.0254(11) Uani 1 1 d .
C52B C 0.6390(2) 0.7842(3) 0.0043(2) 0.0302(12) Uani 1 1 d .
H52B H 0.6716 0.7687 -0.0141 0.036 Uiso 1 1 calc R
C53B C 0.6281(3) 0.8506(3) 0.0046(2) 0.0330(13) Uani 1 1 d .
C54B C 0.5795(3) 0.8716(3) 0.0296(2) 0.0339(13) Uani 1 1 d .
H54B H 0.5706 0.9170 0.0288 0.041 Uiso 1 1 calc R
C55B C 0.5425(2) 0.8293(3) 0.0559(2) 0.0253(11) Uani 1 1 d .
C56B C 0.6198(3) 0.6660(3) 0.0266(3) 0.0391(15) Uani 1 1 d .
C57B C 0.6438(4) 0.6444(5) -0.0309(4) 0.026(2) Uani 0.60 1 d P
H57D H 0.6478 0.5967 -0.0317 0.039 Uiso 0.60 1 calc PR
H57E H 0.6814 0.6647 -0.0355 0.039 Uiso 0.60 1 calc PR
H57F H 0.6169 0.6583 -0.0613 0.039 Uiso 0.60 1 calc PR
C58B C 0.6591(4) 0.6424(4) 0.0729(4) 0.0265(19) Uani 0.60 1 d P
H58D H 0.6401 0.6470 0.1082 0.040 Uiso 0.60 1 calc PR
H58E H 0.6946 0.6683 0.0741 0.040 Uiso 0.60 1 calc PR
H58F H 0.6684 0.5963 0.0668 0.040 Uiso 0.60 1 calc PR
C59B C 0.6715(3) 0.8958(3) -0.0219(3) 0.0504(19) Uani 1 1 d .
H59B H 0.6815 0.8760 -0.0582 0.060 Uiso 1 1 calc R
C60B C 0.7268(4) 0.8981(4) 0.0157(4) 0.077(3) Uani 1 1 d .
H60D H 0.7559 0.9245 -0.0022 0.115 Uiso 1 1 calc R
H60E H 0.7414 0.8536 0.0217 0.115 Uiso 1 1 calc R
H60F H 0.7183 0.9177 0.0516 0.115 Uiso 1 1 calc R
C61B C 0.6488(4) 0.9639(3) -0.0335(4) 0.066(2) Uani 1 1 d .
H61D H 0.6111 0.9611 -0.0535 0.099 Uiso 1 1 calc R
H61E H 0.6757 0.9876 -0.0563 0.099 Uiso 1 1 calc R
H61F H 0.6448 0.9871 0.0017 0.099 Uiso 1 1 calc R
C62B C 0.4875(3) 0.8566(3) 0.0803(2) 0.0306(12) Uani 1 1 d .
H62B H 0.4742 0.8245 0.1082 0.037 Uiso 1 1 calc R
C63B C 0.4405(3) 0.8620(3) 0.0337(3) 0.0391(14) Uani 1 1 d .
H63D H 0.4049 0.8781 0.0492 0.059 Uiso 1 1 calc R
H63E H 0.4336 0.8188 0.0170 0.059 Uiso 1 1 calc R
H63F H 0.4530 0.8924 0.0052 0.059 Uiso 1 1 calc R
C64B C 0.4957(3) 0.9225(3) 0.1094(3) 0.0404(14) Uani 1 1 d .
H64D H 0.5104 0.9545 0.0833 0.061 Uiso 1 1 calc R
H64E H 0.5233 0.9177 0.1412 0.061 Uiso 1 1 calc R
H64F H 0.4587 0.9376 0.1225 0.061 Uiso 1 1 calc R
C57C C 0.6004(16) 0.6381(10) -0.0104(14) 0.134(17) Uani 0.40 1 d P
H57G H 0.5949 0.5923 0.0000 0.201 Uiso 0.40 1 calc PR
H57H H 0.6264 0.6405 -0.0412 0.201 Uiso 0.40 1 calc PR
H57I H 0.5632 0.6574 -0.0219 0.201 Uiso 0.40 1 calc PR
C58C C 0.6891(11) 0.6663(17) 0.0413(17) 0.137(17) Uani 0.40 1 d P
H58G H 0.7004 0.6249 0.0591 0.206 Uiso 0.40 1 calc PR
H58H H 0.6988 0.7026 0.0667 0.206 Uiso 0.40 1 calc PR
H58I H 0.7097 0.6717 0.0070 0.206 Uiso 0.40 1 calc PR

loop_
_atom_site_aniso_label
_atom_site_aniso_U_11
_atom_site_aniso_U_22
_atom_site_aniso_U_33
_atom_site_aniso_U_23
_atom_site_aniso_U_13
_atom_site_aniso_U_12
V1A 0.0144(4) 0.0145(4) 0.0228(4) 0.0033(3) -0.0003(3) -0.0004(3)
N2A 0.0135(19) 0.0196(19) 0.027(2) 0.0013(16) -0.0011(16) -0.0016(15)
C3A 0.017(2) 0.021(2) 0.026(3) 0.0001(19) 0.0003(19) 0.0009(18)
C4A 0.022(2) 0.020(2) 0.028(3) 0.006(2) -0.002(2) -0.0008(19)
C5A 0.019(2) 0.019(2) 0.031(3) 0.005(2) -0.002(2) -0.0012(19)
N6A 0.0148(19) 0.020(2) 0.030(2) 0.0090(17) 0.0017(17) 0.0014(16)
C7A 0.014(2) 0.019(2) 0.028(3) 0.0038(19) -0.0008(19) 0.0013(18)
C8A 0.016(2) 0.022(2) 0.030(3) -0.001(2) -0.003(2) 0.0013(19)
C9A 0.020(3) 0.019(2) 0.047(3) 0.001(2) -0.004(2) -0.0029(19)
C10A 0.023(3) 0.023(3) 0.053(4) 0.009(2) 0.006(2) -0.003(2)
C11A 0.026(3) 0.029(3) 0.031(3) 0.007(2) 0.007(2) 0.001(2)
C12A 0.017(2) 0.021(2) 0.031(3) 0.005(2) -0.001(2) -0.0005(19)
C13A 0.019(2) 0.029(3) 0.026(3) -0.001(2) 0.002(2) 0.001(2)
C14A 0.036(3) 0.042(3) 0.026(3) -0.002(2) -0.002(2) 0.002(3)
C15A 0.033(3) 0.031(3) 0.036(3) -0.008(2) 0.002(2) 0.001(2)
C16A 0.023(3) 0.030(3) 0.028(3) -0.003(2) -0.003(2) 0.000(2)
C17A 0.041(4) 0.031(3) 0.048(4) -0.012(3) 0.000(3) -0.001(3)
C18A 0.037(3) 0.049(4) 0.030(3) -0.002(3) -0.003(3) 0.008(3)
C19A 0.021(3) 0.032(3) 0.034(3) 0.009(2) 0.003(2) 0.003(2)
C20A 0.026(3) 0.028(3) 0.050(4) 0.017(3) 0.004(3) 0.000(2)
C21A 0.026(3) 0.022(2) 0.036(3) 0.014(2) 0.008(2) 0.004(2)
C22A 0.031(3) 0.034(3) 0.032(3) 0.015(2) 0.007(2) 0.004(2)
C23A 0.045(4) 0.043(3) 0.031(3) 0.010(3) 0.010(3) 0.011(3)
C24A 0.033(3) 0.062(4) 0.049(4) 0.018(3) 0.016(3) 0.011(3)
C25A 0.020(3) 0.058(4) 0.049(4) 0.020(3) 0.007(3) 0.002(3)
C26A 0.021(3) 0.035(3) 0.040(3) 0.018(2) 0.010(2) 0.002(2)
C27A 0.018(3) 0.032(3) 0.047(3) 0.014(3) -0.003(2) -0.005(2)
C28A 0.028(3) 0.039(3) 0.073(5) 0.021(3) -0.002(3) -0.005(3)
C29A 0.024(3) 0.036(3) 0.046(4) 0.010(3) -0.002(2) -0.002(2)
C30A 0.036(3) 0.045(3) 0.026(3) 0.004(2) 0.002(2) -0.005(3)
C31A 0.057(5) 0.053(4) 0.062(5) 0.018(4) -0.020(4) 0.006(4)
C32A 0.063(5) 0.044(4) 0.041(4) 0.002(3) -0.009(3) -0.008(3)
P33A 0.0234(6) 0.0173(6) 0.0234(6) 0.0014(5) 0.0002(5) 0.0013(5)
C34A 0.024(2) 0.014(2) 0.024(2) -0.0001(18) -0.001(2) -0.0033(18)
C35A 0.024(3) 0.016(2) 0.024(2) -0.0027(18) 0.001(2) -0.0005(18)
C36A 0.023(2) 0.017(2) 0.021(2) 0.0002(18) 0.0042(19) -0.0020(18)
C37A 0.022(2) 0.020(2) 0.028(3) 0.0036(19) -0.001(2) -0.0007(19)
C38A 0.021(2) 0.021(2) 0.030(3) 0.002(2) 0.002(2) -0.0010(19)
C39A 0.024(3) 0.017(2) 0.025(3) 0.0008(19) 0.000(2) -0.0026(19)
C40A 0.022(2) 0.017(2) 0.027(3) 0.0005(19) 0.006(2) 0.0004(19)
C41A 0.022(3) 0.022(2) 0.038(3) 0.002(2) 0.006(2) 0.000(2)
C42A 0.033(3) 0.028(3) 0.034(3) 0.003(2) 0.015(2) 0.005(2)
C43A 0.028(3) 0.022(2) 0.021(2) 0.0061(19) 0.000(2) 0.002(2)
C44A 0.032(3) 0.037(3) 0.032(3) 0.011(2) -0.005(2) -0.003(2)
C45A 0.046(4) 0.031(3) 0.031(3) 0.000(2) -0.002(3) 0.015(3)
C46A 0.021(2) 0.023(2) 0.030(3) 0.005(2) 0.006(2) -0.002(2)
C47A 0.036(3) 0.032(3) 0.027(3) 0.003(2) 0.007(2) -0.004(2)
C48A 0.024(3) 0.040(3) 0.043(3) 0.013(3) 0.005(2) -0.004(2)
P49A 0.0286(7) 0.0148(6) 0.0280(7) 0.0031(5) -0.0076(5) -0.0039(5)
C50A 0.020(2) 0.021(2) 0.027(3) -0.0005(19) -0.001(2) -0.0032(19)
C51A 0.021(3) 0.021(2) 0.034(3) -0.001(2) -0.004(2) 0.001(2)
C52A 0.036(3) 0.015(2) 0.045(3) 0.001(2) -0.009(3) -0.003(2)
C53A 0.033(3) 0.022(3) 0.042(3) 0.002(2) -0.007(2) -0.007(2)
C54A 0.022(3) 0.025(3) 0.036(3) -0.001(2) -0.009(2) -0.001(2)
C55A 0.023(3) 0.020(2) 0.027(3) -0.0011(19) -0.002(2) 0.0000(19)
C56A 0.028(3) 0.013(2) 0.043(3) 0.000(2) -0.011(2) -0.0016(19)
C57A 0.029(3) 0.031(3) 0.058(4) 0.006(3) -0.007(3) 0.004(2)
C58A 0.038(3) 0.021(3) 0.051(4) 0.009(3) -0.010(3) 0.004(2)
C59A 0.046(4) 0.031(3) 0.068(5) 0.001(3) -0.026(3) -0.015(3)
C60A 0.049(4) 0.048(4) 0.084(6) 0.008(4) -0.013(4) -0.029(3)
C61A 0.074(6) 0.037(4) 0.093(7) -0.012(4) -0.017(5) -0.025(4)
C62A 0.028(3) 0.022(3) 0.039(3) 0.005(2) -0.013(2) -0.002(2)
C63A 0.056(4) 0.029(3) 0.044(4) 0.000(3) -0.006(3) 0.013(3)
C64A 0.039(3) 0.035(3) 0.036(3) 0.007(3) -0.002(3) -0.001(3)
V1B 0.0153(4) 0.0154(4) 0.0211(4) -0.0021(3) 0.0014(3) -0.0001(3)
N2B 0.0149(19) 0.0171(19) 0.027(2) -0.0053(16) 0.0010(16) -0.0030(15)
C3B 0.017(2) 0.021(2) 0.026(2) -0.0028(19) -0.0014(19) 0.0002(18)
C4B 0.019(2) 0.017(2) 0.030(3) -0.0047(19) 0.002(2) 0.0005(18)
C5B 0.023(2) 0.016(2) 0.024(2) 0.0007(18) 0.0048(19) 0.0002(19)
N6B 0.020(2) 0.0175(19) 0.020(2) -0.0011(15) 0.0003(16) 0.0004(16)
C7B 0.011(2) 0.020(2) 0.041(3) -0.011(2) 0.006(2) 0.0006(18)
C8B 0.020(2) 0.020(2) 0.043(3) -0.004(2) 0.008(2) 0.0001(19)
C9B 0.025(3) 0.022(3) 0.057(4) -0.002(2) 0.008(3) -0.006(2)
C10B 0.023(3) 0.033(3) 0.058(4) -0.015(3) 0.001(3) -0.008(2)
C11B 0.020(3) 0.037(3) 0.048(4) -0.015(3) -0.001(2) -0.005(2)
C12B 0.017(2) 0.030(3) 0.039(3) -0.007(2) 0.000(2) 0.002(2)
C13B 0.019(2) 0.034(3) 0.032(3) -0.003(2) -0.002(2) 0.002(2)
C14B 0.037(3) 0.050(4) 0.045(4) 0.005(3) -0.005(3) 0.011(3)
C15B 0.035(3) 0.043(3) 0.033(3) -0.010(3) 0.002(2) -0.001(3)
C16B 0.020(3) 0.025(3) 0.038(3) -0.001(2) 0.007(2) 0.001(2)
C17B 0.043(4) 0.029(3) 0.048(4) 0.004(3) 0.014(3) -0.003(3)
C18B 0.031(3) 0.037(3) 0.045(4) -0.011(3) 0.010(3) 0.003(3)
C19B 0.019(3) 0.032(3) 0.057(4) -0.010(3) -0.001(3) 0.003(2)
C20B 0.027(3) 0.021(2) 0.034(3) -0.010(2) -0.002(2) -0.003(2)
C21B 0.020(2) 0.020(2) 0.023(2) -0.0052(19) -0.0013(19) 0.0026(19)
C22B 0.027(3) 0.022(2) 0.032(3) -0.006(2) -0.006(2) 0.004(2)
C23B 0.031(3) 0.036(3) 0.027(3) 0.000(2) -0.011(2) 0.003(2)
C24B 0.025(3) 0.049(4) 0.038(3) -0.005(3) -0.010(2) 0.009(3)
C25B 0.018(3) 0.041(3) 0.041(3) -0.010(3) -0.005(2) 0.002(2)
C26B 0.022(3) 0.022(2) 0.032(3) -0.005(2) -0.001(2) -0.001(2)
C27B 0.016(2) 0.034(3) 0.037(3) -0.006(2) -0.001(2) -0.001(2)
C28B 0.028(3) 0.048(4) 0.035(3) -0.006(3) 0.002(2) -0.004(3)
C29B 0.039(3) 0.037(3) 0.045(4) -0.002(3) 0.006(3) -0.011(3)
C30B 0.030(3) 0.031(3) 0.026(3) -0.001(2) -0.003(2) 0.007(2)
C31B 0.047(4) 0.045(4) 0.038(3) -0.003(3) 0.014(3) 0.007(3)
C32B 0.058(4) 0.042(3) 0.029(3) 0.004(3) 0.011(3) -0.005(3)
P33B 0.0223(6) 0.0168(6) 0.0240(6) -0.0001(5) 0.0039(5) 0.0026(5)
C34B 0.022(2) 0.014(2) 0.018(2) 0.0023(17) 0.0038(18) 0.0025(17)
C35B 0.019(2) 0.016(2) 0.027(3) 0.0020(19) 0.0024(19) 0.0003(18)
C36B 0.024(2) 0.018(2) 0.021(2) -0.0017(18) 0.0021(19) -0.0006(19)
C37B 0.022(2) 0.017(2) 0.026(3) 0.0020(19) 0.006(2) -0.0019(19)
C38B 0.016(2) 0.023(2) 0.029(3) -0.002(2) 0.003(2) 0.0000(19)
C39B 0.021(2) 0.016(2) 0.025(2) 0.0018(18) 0.0032(19) -0.0011(18)
C40B 0.021(3) 0.019(2) 0.032(3) 0.001(2) -0.002(2) 0.0023(19)
C41B 0.031(3) 0.035(3) 0.033(3) -0.001(2) -0.003(2) 0.006(2)
C42B 0.019(3) 0.030(3) 0.042(3) 0.005(2) 0.002(2) -0.002(2)
C43B 0.025(3) 0.020(2) 0.033(3) -0.005(2) 0.004(2) 0.002(2)
C44B 0.031(3) 0.024(3) 0.045(3) -0.001(2) 0.006(3) 0.007(2)
C45B 0.027(3) 0.033(3) 0.045(3) -0.007(3) 0.013(3) -0.002(2)
C46B 0.029(3) 0.020(2) 0.035(3) -0.007(2) 0.001(2) -0.001(2)
C47B 0.038(3) 0.035(3) 0.049(4) -0.014(3) -0.003(3) -0.008(3)
C48B 0.053(4) 0.035(3) 0.028(3) -0.005(2) -0.004(3) 0.000(3)
P49B 0.0288(7) 0.0228(6) 0.0285(7) -0.0035(5) 0.0105(6) -0.0063(5)
C50B 0.022(2) 0.026(2) 0.018(2) 0.0013(19) -0.0019(19) -0.007(2)
C51B 0.024(3) 0.030(3) 0.022(3) 0.007(2) 0.001(2) 0.000(2)
C52B 0.023(3) 0.042(3) 0.026(3) 0.004(2) 0.003(2) -0.009(2)
C53B 0.035(3) 0.034(3) 0.031(3) -0.004(2) 0.007(2) -0.017(2)
C54B 0.046(4) 0.022(3) 0.035(3) -0.003(2) 0.011(3) -0.007(2)
C55B 0.031(3) 0.025(3) 0.020(2) 0.000(2) 0.005(2) -0.002(2)
C56B 0.038(3) 0.033(3) 0.048(4) 0.017(3) 0.019(3) 0.013(3)
C57B 0.030(5) 0.017(4) 0.032(5) -0.002(3) 0.020(4) 0.000(4)
C58B 0.028(5) 0.020(4) 0.032(5) -0.002(3) 0.005(4) 0.010(4)
C59B 0.067(5) 0.033(3) 0.053(4) -0.007(3) 0.030(4) -0.022(3)
C60B 0.056(5) 0.047(5) 0.128(9) -0.010(5) 0.016(5) -0.026(4)
C61B 0.085(6) 0.037(4) 0.078(6) 0.011(4) 0.030(5) -0.015(4)
C62B 0.042(3) 0.021(2) 0.030(3) 0.000(2) 0.010(2) 0.000(2)
C63B 0.037(3) 0.039(3) 0.041(3) 0.002(3) 0.005(3) 0.001(3)
C64B 0.050(4) 0.028(3) 0.044(4) -0.008(3) 0.005(3) 0.005(3)
C57C 0.19(4) 0.028(11) 0.17(3) -0.043(15) -0.14(3) 0.027(16)
C58C 0.057(17) 0.13(3) 0.22(4) -0.10(3) -0.05(2) 0.054(18)

loop_
_atom_type_symbol
_atom_type_description
_atom_type_scat_dispersion_real
_atom_type_scat_dispersion_imag
_atom_type_scat_source
C C 0.0033 0.0016 'International Tables Vol C Tables 4.2.6.8 and 6.1.1.4'
H H 0.0000 0.0000 'International Tables Vol C Tables 4.2.6.8 and 6.1.1.4'
N N 0.0061 0.0033 'International Tables Vol C Tables 4.2.6.8 and 6.1.1.4'
P P 0.1023 0.0942 'International Tables Vol C Tables 4.2.6.8 and 6.1.1.4'
V V 0.3005 0.5294 'International Tables Vol C Tables 4.2.6.8 and 6.1.1.4'

loop_
_geom_angle_atom_site_label_1
_geom_angle_atom_site_label_2
_geom_angle_atom_site_label_3
_geom_angle
N6A V1A N2A 95.50(17)
N6A V1A P49A 128.74(13)
N2A V1A P49A 116.45(13)
N6A V1A P33A 102.05(13)
N2A V1A P33A 111.89(12)
P49A V1A P33A 101.46(5)
C3A N2A C7A 119.2(4)
C3A N2A V1A 118.8(3)
C7A N2A V1A 121.8(3)
N2A C3A C4A 122.3(4)
N2A C3A C19A 121.2(4)
C4A C3A C19A 116.5(4)
C5A C4A C3A 130.2(5)
N6A C5A C4A 123.0(4)
N6A C5A C20A 120.0(4)
C4A C5A C20A 117.0(4)
C5A N6A C21A 118.3(4)
C5A N6A V1A 117.7(3)
C21A N6A V1A 123.7(3)
C12A C7A C8A 120.8(4)
C12A C7A N2A 120.3(4)
C8A C7A N2A 118.9(4)
C9A C8A C7A 118.0(5)
C9A C8A C16A 120.7(5)
C7A C8A C16A 121.3(4)
C10A C9A C8A 121.5(5)
C11A C10A C9A 120.1(5)
C10A C11A C12A 121.3(5)
C11A C12A C7A 118.2(5)
C11A C12A C13A 118.2(5)
C7A C12A C13A 123.6(4)
C12A C13A C14A 111.3(4)
C12A C13A C15A 112.8(4)
C14A C13A C15A 108.9(4)
C8A C16A C18A 112.0(4)
C8A C16A C17A 112.8(5)
C18A C16A C17A 110.0(5)
C26A C21A C22A 121.6(5)
C26A C21A N6A 120.2(5)
C22A C21A N6A 118.1(5)
C23A C22A C21A 117.5(6)
C23A C22A C30A 119.7(6)
C21A C22A C30A 122.7(5)
C24A C23A C22A 121.7(6)
C23A C24A C25A 119.6(6)
C24A C25A C26A 121.3(6)
C25A C26A C21A 118.3(6)
C25A C26A C27A 117.9(5)
C21A C26A C27A 123.8(5)
C26A C27A C29A 112.0(5)
C26A C27A C28A 111.5(5)
C29A C27A C28A 109.5(5)
C22A C30A C31A 111.6(5)
C22A C30A C32A 112.0(5)
C31A C30A C32A 107.8(5)
C34A P33A V1A 112.54(16)
C35A C34A C39A 120.1(4)
C35A C34A P33A 116.8(4)
C39A C34A P33A 122.9(4)
C36A C35A C34A 119.0(4)
C36A C35A C40A 119.8(4)
C34A C35A C40A 121.2(4)
C37A C36A C35A 121.9(5)
C38A C37A C36A 117.9(5)
C38A C37A C43A 121.6(5)
C36A C37A C43A 120.5(4)
C37A C38A C39A 123.3(5)
C38A C39A C34A 117.6(4)
C38A C39A C46A 118.8(5)
C34A C39A C46A 123.6(4)
C35A C40A C42A 113.4(4)
C35A C40A C41A 111.9(4)
C42A C40A C41A 110.4(4)
C44A C43A C37A 111.5(4)
C44A C43A C45A 110.9(5)
C37A C43A C45A 111.4(4)
C39A C46A C47A 111.9(4)
C39A C46A C48A 113.6(4)
C47A C46A C48A 110.6(5)
C50A P49A V1A 127.32(17)
C55A C50A C51A 118.7(4)
C55A C50A P49A 119.5(4)
C51A C50A P49A 121.8(4)
C52A C51A C50A 119.7(5)
C52A C51A C56A 118.0(5)
C50A C51A C56A 122.3(4)
C51A C52A C53A 122.1(5)
C52A C53A C54A 117.4(5)
C52A C53A C59A 122.6(5)
C54A C53A C59A 120.0(5)
C55A C54A C53A 122.8(5)
C54A C55A C50A 119.0(5)
C54A C55A C62A 118.3(5)
C50A C55A C62A 122.7(4)
C58A C56A C51A 113.8(5)
C58A C56A C57A 110.3(4)
C51A C56A C57A 109.2(5)
C60A C59A C53A 109.7(6)
C60A C59A C61A 112.8(6)
C53A C59A C61A 112.8(6)
C63A C62A C55A 110.9(5)
C63A C62A C64A 109.5(5)
C55A C62A C64A 112.4(5)
N6B V1B N2B 95.88(16)
N6B V1B P49B 126.73(13)
N2B V1B P49B 117.20(13)
N6B V1B P33B 108.03(12)
N2B V1B P33B 105.55(12)
P49B V1B P33B 101.95(5)
C3B N2B C7B 119.6(4)
C3B N2B V1B 118.3(3)
C7B N2B V1B 121.8(3)
N2B C3B C4B 123.4(4)
N2B C3B C19B 121.3(4)
C4B C3B C19B 115.3(4)
C5B C4B C3B 129.9(5)
N6B C5B C4B 123.1(4)
N6B C5B C20B 120.6(4)
C4B C5B C20B 116.2(4)
C5B N6B C21B 118.9(4)
C5B N6B V1B 118.4(3)
C21B N6B V1B 122.6(3)
C12B C7B C8B 121.9(5)
C12B C7B N2B 119.5(5)
C8B C7B N2B 118.6(5)
C9B C8B C7B 117.7(5)
C9B C8B C16B 119.7(5)
C7B C8B C16B 122.6(5)
C8B C9B C10B 121.5(6)
C11B C10B C9B 119.8(5)
C10B C11B C12B 121.1(6)
C7B C12B C11B 118.0(5)
C7B C12B C13B 124.1(5)
C11B C12B C13B 118.0(5)
C12B C13B C15B 111.8(5)
C12B C13B C14B 112.2(5)
C15B C13B C14B 108.2(5)
C8B C16B C17B 113.3(5)
C8B C16B C18B 112.3(5)
C17B C16B C18B 109.2(5)
C22B C21B C26B 121.5(5)
C22B C21B N6B 118.5(4)
C26B C21B N6B 120.0(4)
C23B C22B C21B 117.3(5)
C23B C22B C30B 119.4(5)
C21B C22B C30B 123.0(5)
C24B C23B C22B 121.9(6)
C23B C24B C25B 120.5(5)
C24B C25B C26B 121.0(5)
C25B C26B C21B 117.8(5)
C25B C26B C27B 118.7(5)
C21B C26B C27B 123.4(5)
C26B C27B C28B 111.0(5)
C26B C27B C29B 111.7(5)
C28B C27B C29B 110.2(5)
C32B C30B C31B 110.2(5)
C32B C30B C22B 112.0(5)
C31B C30B C22B 109.4(5)
C34B P33B V1B 110.35(15)
C35B C34B C39B 119.6(4)
C35B C34B P33B 121.7(4)
C39B C34B P33B 118.5(4)
C36B C35B C34B 118.6(4)
C36B C35B C40B 118.6(4)
C34B C35B C40B 122.7(4)
C37B C36B C35B 122.2(5)
C38B C37B C36B 117.8(4)
C38B C37B C43B 121.2(5)
C36B C37B C43B 121.0(5)
C37B C38B C39B 122.2(5)
C38B C39B C34B 119.2(4)
C38B C39B C46B 119.4(4)
C34B C39B C46B 121.4(4)
C35B C40B C42B 112.4(4)
C35B C40B C41B 113.7(4)
C42B C40B C41B 109.6(4)
C37B C43B C45B 111.4(4)
C37B C43B C44B 112.2(4)
C45B C43B C44B 109.8(5)
C39B C46B C48B 111.1(4)
C39B C46B C47B 113.5(5)
C48B C46B C47B 110.4(5)
C50B P49B V1B 124.81(17)
C55B C50B C51B 117.9(4)
C55B C50B P49B 121.5(4)
C51B C50B P49B 120.5(4)
C52B C51B C50B 119.5(5)
C52B C51B C56B 118.2(5)
C50B C51B C56B 122.3(5)
C53B C52B C51B 122.4(5)
C54B C53B C52B 117.7(5)
C54B C53B C59B 124.5(6)
C52B C53B C59B 117.8(5)
C53B C54B C55B 122.8(5)
C54B C55B C50B 119.5(5)
C54B C55B C62B 119.3(5)
C50B C55B C62B 121.3(5)
C57C C56B C58B 129.2(13)
C57C C56B C51B 116.3(12)
C58B C56B C51B 114.5(6)
C57C C56B C57B 47(2)
C58B C56B C57B 109.6(6)
C51B C56B C57B 114.3(5)
C57C C56B C58C 122(2)
C58B C56B C58C 43.5(16)
C51B C56B C58C 102.7(12)
C57B C56B C58C 78.8(14)
C61B C59B C53B 113.7(6)
C61B C59B C60B 110.8(6)
C53B C59B C60B 108.8(6)
C64B C62B C63B 110.0(5)
C64B C62B C55B 114.1(5)
C63B C62B C55B 108.9(5)

loop_
_geom_bond_atom_site_label_1
_geom_bond_atom_site_label_2
_geom_bond_distance
V1A N6A 1.965(4)
V1A N2A 1.984(4)
V1A P49A 2.3834(16)
V1A P33A 2.4431(15)
N2A C3A 1.349(6)
N2A C7A 1.441(6)
C3A C4A 1.399(7)
C3A C19A 1.511(7)
C4A C5A 1.394(7)
C5A N6A 1.356(6)
C5A C20A 1.503(7)
N6A C21A 1.447(6)
C7A C12A 1.406(7)
C7A C8A 1.414(7)
C8A C9A 1.398(7)
C8A C16A 1.518(7)
C9A C10A 1.375(8)
C10A C11A 1.369(8)
C11A C12A 1.405(7)
C12A C13A 1.519(7)
C13A C14A 1.531(7)
C13A C15A 1.548(7)
C16A C18A 1.529(8)
C16A C17A 1.541(8)
C21A C26A 1.400(8)
C21A C22A 1.410(8)
C22A C23A 1.392(8)
C22A C30A 1.520(8)
C23A C24A 1.380(9)
C24A C25A 1.386(10)
C25A C26A 1.387(8)
C26A C27A 1.522(9)
C27A C29A 1.528(8)
C27A C28A 1.544(8)
C30A C31A 1.531(9)
C30A C32A 1.538(9)
P33A C34A 1.846(5)
C34A C35A 1.409(7)
C34A C39A 1.428(7)
C35A C36A 1.405(7)
C35A C40A 1.511(7)
C36A C37A 1.395(7)
C37A C38A 1.384(7)
C37A C43A 1.532(7)
C38A C39A 1.401(7)
C39A C46A 1.516(7)
C40A C42A 1.534(7)
C40A C41A 1.534(7)
C43A C44A 1.524(7)
C43A C45A 1.533(7)
C46A C47A 1.522(7)
C46A C48A 1.533(7)
P49A C50A 1.835(5)
C50A C55A 1.414(7)
C50A C51A 1.418(7)
C51A C52A 1.387(7)
C51A C56A 1.530(7)
C52A C53A 1.391(8)
C53A C54A 1.393(7)
C53A C59A 1.526(8)
C54A C55A 1.388(7)
C55A C62A 1.530(7)
C56A C58A 1.528(8)
C56A C57A 1.540(8)
C59A C60A 1.517(11)
C59A C61A 1.537(11)
C62A C63A 1.525(9)
C62A C64A 1.535(8)
V1B N6B 1.953(4)
V1B N2B 1.987(4)
V1B P49B 2.4052(16)
V1B P33B 2.4430(15)
N2B C3B 1.339(6)
N2B C7B 1.460(6)
C3B C4B 1.404(7)
C3B C19B 1.515(7)
C4B C5B 1.385(7)
C5B N6B 1.351(6)
C5B C20B 1.510(7)
N6B C21B 1.456(6)
C7B C12B 1.404(8)
C7B C8B 1.405(8)
C8B C9B 1.390(7)
C8B C16B 1.518(8)
C9B C10B 1.397(9)
C10B C11B 1.373(9)
C11B C12B 1.405(7)
C12B C13B 1.521(8)
C13B C15B 1.532(8)
C13B C14B 1.547(8)
C16B C17B 1.527(8)
C16B C18B 1.536(7)
C21B C22B 1.405(7)
C21B C26B 1.421(7)
C22B C23B 1.396(7)
C22B C30B 1.531(8)
C23B C24B 1.367(8)
C24B C25B 1.380(9)
C25B C26B 1.389(7)
C26B C27B 1.511(8)
C27B C28B 1.521(8)
C27B C29B 1.537(8)
C30B C32B 1.517(8)
C30B C31B 1.523(8)
P33B C34B 1.835(5)
C34B C35B 1.413(7)
C34B C39B 1.417(7)
C35B C36B 1.408(7)
C35B C40B 1.520(7)
C36B C37B 1.397(7)
C37B C38B 1.392(7)
C37B C43B 1.508(7)
C38B C39B 1.397(7)
C39B C46B 1.523(7)
C40B C42B 1.528(7)
C40B C41B 1.535(8)
C43B C45B 1.537(7)
C43B C44B 1.539(8)
C46B C48B 1.529(8)
C46B C47B 1.532(8)
P49B C50B 1.818(5)
C50B C55B 1.417(7)
C50B C51B 1.421(7)
C51B C52B 1.392(7)
C51B C56B 1.544(8)
C52B C53B 1.383(8)
C53B C54B 1.373(8)
C53B C59B 1.529(8)
C54B C55B 1.393(7)
C55B C62B 1.537(8)
C56B C57C 1.13(2)
C56B C58B 1.486(11)
C56B C57B 1.579(11)
C56B C58C 1.63(3)
C59B C61B 1.511(10)
C59B C60B 1.538(12)
C62B C64B 1.527(8)
C62B C63B 1.531(8)

loop_
_geom_torsion_atom_site_label_1
_geom_torsion_atom_site_label_2
_geom_torsion_atom_site_label_3
_geom_torsion_atom_site_label_4
_geom_torsion
N6A V1A N2A C3A 31.5(4)
P49A V1A N2A C3A -107.1(4)
P33A V1A N2A C3A 136.9(3)
N6A V1A N2A C7A -153.1(4)
P49A V1A N2A C7A 68.3(4)
P33A V1A N2A C7A -47.8(4)
C7A N2A C3A C4A 171.9(5)
V1A N2A C3A C4A -12.6(7)
C7A N2A C3A C19A -7.8(7)
V1A N2A C3A C19A 167.7(4)
N2A C3A C4A C5A -15.2(9)
C19A C3A C4A C5A 164.5(5)
C3A C4A C5A N6A 10.8(9)
C3A C4A C5A C20A -169.4(5)
C4A C5A N6A C21A -166.5(5)
C20A C5A N6A C21A 13.7(7)
C4A C5A N6A V1A 20.2(7)
C20A C5A N6A V1A -159.6(4)
N2A V1A N6A C5A -34.9(4)
P49A V1A N6A C5A 95.7(4)
P33A V1A N6A C5A -148.7(3)
N2A V1A N6A C21A 152.2(4)
P49A V1A N6A C21A -77.2(4)
P33A V1A N6A C21A 38.4(4)
C3A N2A C7A C12A 84.7(6)
V1A N2A C7A C12A -90.7(5)
C3A N2A C7A C8A -97.0(5)
V1A N2A C7A C8A 87.6(5)
C12A C7A C8A C9A -1.4(7)
N2A C7A C8A C9A -179.7(4)
C12A C7A C8A C16A -179.7(4)
N2A C7A C8A C16A 2.0(7)
C7A C8A C9A C10A 0.5(8)
C16A C8A C9A C10A 178.9(5)
C8A C9A C10A C11A 0.3(8)
C9A C10A C11A C12A -0.3(8)
C10A C11A C12A C7A -0.5(8)
C10A C11A C12A C13A -179.9(5)
C8A C7A C12A C11A 1.4(7)
N2A C7A C12A C11A 179.7(4)
C8A C7A C12A C13A -179.3(4)
N2A C7A C12A C13A -1.0(7)
C11A C12A C13A C14A -59.7(6)
C7A C12A C13A C14A 120.9(5)
C11A C12A C13A C15A 63.1(6)
C7A C12A C13A C15A -116.3(5)
C9A C8A C16A C18A -92.2(6)
C7A C8A C16A C18A 86.1(6)
C9A C8A C16A C17A 32.6(7)
C7A C8A C16A C17A -149.1(5)
C5A N6A C21A C26A -96.3(6)
V1A N6A C21A C26A 76.6(6)
C5A N6A C21A C22A 85.7(6)
V1A N6A C21A C22A -101.4(5)
C26A C21A C22A C23A -0.5(8)
N6A C21A C22A C23A 177.5(5)
C26A C21A C22A C30A 178.3(5)
N6A C21A C22A C30A -3.8(7)
C21A C22A C23A C24A -0.1(9)
C30A C22A C23A C24A -178.8(6)
C22A C23A C24A C25A 0.6(10)
C23A C24A C25A C26A -0.7(10)
C24A C25A C26A C21A 0.2(9)
C24A C25A C26A C27A -179.9(6)
C22A C21A C26A C25A 0.4(8)
N6A C21A C26A C25A -177.5(5)
C22A C21A C26A C27A -179.5(5)
N6A C21A C26A C27A 2.6(8)
C25A C26A C27A C29A 59.8(7)
C21A C26A C27A C29A -120.3(6)
C25A C26A C27A C28A -63.3(7)
C21A C26A C27A C28A 116.6(6)
C23A C22A C30A C31A 69.1(7)
C21A C22A C30A C31A -109.6(6)
C23A C22A C30A C32A -51.9(7)
C21A C22A C30A C32A 129.4(6)
N6A V1A P33A C34A -124.5(2)
N2A V1A P33A C34A 134.4(2)
P49A V1A P33A C34A 9.61(18)
V1A P33A C34A C35A -79.4(4)
V1A P33A C34A C39A 105.4(4)
C39A C34A C35A C36A 3.2(7)
P33A C34A C35A C36A -172.2(4)
C39A C34A C35A C40A -178.2(4)
P33A C34A C35A C40A 6.5(6)
C34A C35A C36A C37A 1.0(7)
C40A C35A C36A C37A -177.7(4)
C35A C36A C37A C38A -3.8(7)
C35A C36A C37A C43A 177.5(4)
C36A C37A C38A C39A 2.4(8)
C43A C37A C38A C39A -178.8(5)
C37A C38A C39A C34A 1.6(7)
C37A C38A C39A C46A -178.1(5)
C35A C34A C39A C38A -4.4(7)
P33A C34A C39A C38A 170.7(4)
C35A C34A C39A C46A 175.3(4)
P33A C34A C39A C46A -9.7(7)
C36A C35A C40A C42A -33.7(6)
C34A C35A C40A C42A 147.7(5)
C36A C35A C40A C41A 92.0(5)
C34A C35A C40A C41A -86.7(5)
C38A C37A C43A C44A -68.3(6)
C36A C37A C43A C44A 110.4(5)
C38A C37A C43A C45A 56.1(7)
C36A C37A C43A C45A -125.1(5)
C38A C39A C46A C47A -93.8(6)
C34A C39A C46A C47A 86.5(6)
C38A C39A C46A C48A 32.3(7)
C34A C39A C46A C48A -147.4(5)
N6A V1A P49A C50A -22.5(3)
N2A V1A P49A C50A 100.0(3)
P33A V1A P49A C50A -138.3(2)
V1A P49A C50A C55A 147.4(3)
V1A P49A C50A C51A -33.6(5)
C55A C50A C51A C52A -6.1(8)
P49A C50A C51A C52A 175.0(4)
C55A C50A C51A C56A 171.8(5)
P49A C50A C51A C56A -7.2(7)
C50A C51A C52A C53A 2.8(9)
C56A C51A C52A C53A -175.2(6)
C51A C52A C53A C54A 0.9(9)
C51A C52A C53A C59A -176.3(6)
C52A C53A C54A C55A -1.3(9)
C59A C53A C54A C55A 176.0(6)
C53A C54A C55A C50A -2.1(8)
C53A C54A C55A C62A 178.8(5)
C51A C50A C55A C54A 5.7(8)
P49A C50A C55A C54A -175.3(4)
C51A C50A C55A C62A -175.2(5)
P49A C50A C55A C62A 3.8(7)
C52A C51A C56A C58A -43.0(7)
C50A C51A C56A C58A 139.1(5)
C52A C51A C56A C57A 80.7(6)
C50A C51A C56A C57A -97.1(6)
C52A C53A C59A C60A 80.6(8)
C54A C53A C59A C60A -96.6(7)
C52A C53A C59A C61A -46.2(10)
C54A C53A C59A C61A 136.7(7)
C54A C55A C62A C63A 78.3(6)
C50A C55A C62A C63A -100.8(6)
C54A C55A C62A C64A -44.7(7)
C50A C55A C62A C64A 136.2(5)
N6B V1B N2B C3B 30.2(4)
P49B V1B N2B C3B -106.6(4)
P33B V1B N2B C3B 140.8(3)
N6B V1B N2B C7B -155.5(4)
P49B V1B N2B C7B 67.7(4)
P33B V1B N2B C7B -45.0(4)
C7B N2B C3B C4B 172.1(5)
V1B N2B C3B C4B -13.5(7)
C7B N2B C3B C19B -6.1(7)
V1B N2B C3B C19B 168.3(4)
N2B C3B C4B C5B -11.6(9)
C19B C3B C4B C5B 166.7(5)
C3B C4B C5B N6B 8.1(9)
C3B C4B C5B C20B -169.5(5)
C4B C5B N6B C21B -163.0(5)
C20B C5B N6B C21B 14.4(7)
C4B C5B N6B V1B 19.8(6)
C20B C5B N6B V1B -162.7(4)
N2B V1B N6B C5B -33.2(4)
P49B V1B N6B C5B 97.3(4)
P33B V1B N6B C5B -141.7(3)
N2B V1B N6B C21B 149.8(4)
P49B V1B N6B C21B -79.7(4)
P33B V1B N6B C21B 41.3(4)
C3B N2B C7B C12B 84.6(6)
V1B N2B C7B C12B -89.6(5)
C3B N2B C7B C8B -96.2(6)
V1B N2B C7B C8B 89.6(5)
C12B C7B C8B C9B -1.2(7)
N2B C7B C8B C9B 179.7(4)
C12B C7B C8B C16B 179.6(5)
N2B C7B C8B C16B 0.5(7)
C7B C8B C9B C10B 0.0(8)
C16B C8B C9B C10B 179.3(5)
C8B C9B C10B C11B 1.0(9)
C9B C10B C11B C12B -1.0(9)
C8B C7B C12B C11B 1.2(7)
N2B C7B C12B C11B -179.7(4)
C8B C7B C12B C13B -179.8(5)
N2B C7B C12B C13B -0.7(7)
C10B C11B C12B C7B -0.1(8)
C10B C11B C12B C13B -179.1(5)
C7B C12B C13B C15B 124.2(5)
C11B C12B C13B C15B -56.9(6)
C7B C12B C13B C14B -114.2(6)
C11B C12B C13B C14B 64.8(7)
C9B C8B C16B C17B 31.6(7)
C7B C8B C16B C17B -149.2(5)
C9B C8B C16B C18B -92.7(6)
C7B C8B C16B C18B 86.5(6)
C5B N6B C21B C22B 89.0(6)
V1B N6B C21B C22B -94.0(5)
C5B N6B C21B C26B -91.9(6)
V1B N6B C21B C26B 85.1(5)
C26B C21B C22B C23B -0.4(7)
N6B C21B C22B C23B 178.7(4)
C26B C21B C22B C30B 174.1(5)
N6B C21B C22B C30B -6.8(7)
C21B C22B C23B C24B 0.8(8)
C30B C22B C23B C24B -173.9(5)
C22B C23B C24B C25B -0.6(9)
C23B C24B C25B C26B 0.0(9)
C24B C25B C26B C21B 0.4(8)
C24B C25B C26B C27B -179.7(5)
C22B C21B C26B C25B -0.2(7)
N6B C21B C26B C25B -179.3(5)
C22B C21B C26B C27B 179.9(5)
N6B C21B C26B C27B 0.8(7)
C25B C26B C27B C28B 59.0(6)
C21B C26B C27B C28B -121.2(5)
C25B C26B C27B C29B -64.5(7)
C21B C26B C27B C29B 115.4(6)
C23B C22B C30B C32B -51.7(7)
C21B C22B C30B C32B 133.9(5)
C23B C22B C30B C31B 70.8(6)
C21B C22B C30B C31B -103.6(6)
N6B V1B P33B C34B -122.3(2)
N2B V1B P33B C34B 136.0(2)
P49B V1B P33B C34B 13.10(18)
V1B P33B C34B C35B -82.4(4)
V1B P33B C34B C39B 101.1(4)
C39B C34B C35B C36B 5.1(7)
P33B C34B C35B C36B -171.4(4)
C39B C34B C35B C40B -177.7(4)
P33B C34B C35B C40B 5.9(6)
C34B C35B C36B C37B -1.4(7)
C40B C35B C36B C37B -178.8(4)
C35B C36B C37B C38B -2.2(7)
C35B C36B C37B C43B 177.9(5)
C36B C37B C38B C39B 2.2(7)
C43B C37B C38B C39B -177.8(5)
C37B C38B C39B C34B 1.4(7)
C37B C38B C39B C46B 179.0(5)
C35B C34B C39B C38B -5.1(7)
P33B C34B C39B C38B 171.5(4)
C35B C34B C39B C46B 177.3(4)
P33B C34B C39B C46B -6.1(6)
C36B C35B C40B C42B 88.4(6)
C34B C35B C40B C42B -88.9(6)
C36B C35B C40B C41B -36.9(6)
C34B C35B C40B C41B 145.9(5)
C38B C37B C43B C45B -65.8(6)
C36B C37B C43B C45B 114.1(5)
C38B C37B C43B C44B 57.7(6)
C36B C37B C43B C44B -122.4(5)
C38B C39B C46B C48B -88.5(6)
C34B C39B C46B C48B 89.1(6)
C38B C39B C46B C47B 36.5(7)
C34B C39B C46B C47B -145.9(5)
N6B V1B P49B C50B -13.7(3)
N2B V1B P49B C50B 108.1(2)
P33B V1B P49B C50B -137.3(2)
V1B P49B C50B C55B -47.4(5)
V1B P49B C50B C51B 135.5(4)
C55B C50B C51B C52B 3.2(7)
P49B C50B C51B C52B -179.6(4)
C55B C50B C51B C56B -176.4(5)
P49B C50B C51B C56B 0.8(7)
C50B C51B C52B C53B -0.2(8)
C56B C51B C52B C53B 179.4(6)
C51B C52B C53B C54B -2.6(9)
C51B C52B C53B C59B 176.4(6)
C52B C53B C54B C55B 2.4(9)
C59B C53B C54B C55B -176.5(6)
C53B C54B C55B C50B 0.6(9)
C53B C54B C55B C62B -177.1(5)
C51B C50B C55B C54B -3.4(7)
P49B C50B C55B C54B 179.4(4)
C51B C50B C55B C62B 174.3(5)
P49B C50B C55B C62B -2.9(7)
C52B C51B C56B C57C -90(3)
C50B C51B C56B C57C 90(3)
C52B C51B C56B C58B 90.0(7)
C50B C51B C56B C58B -90.3(7)
C52B C51B C56B C57B -37.7(9)
C50B C51B C56B C57B 141.9(6)
C52B C51B C56B C58C 45.7(17)
C50B C51B C56B C58C -134.7(17)
C54B C53B C59B C61B -16.7(10)
C52B C53B C59B C61B 164.4(6)
C54B C53B C59B C60B 107.4(8)
C52B C53B C59B C60B -71.5(7)
C54B C55B C62B C64B -40.5(7)
C50B C55B C62B C64B 141.8(5)
C54B C55B C62B C63B 82.9(6)
C50B C55B C62B C63B -94.8(6)
